data_7704037
loop_
_publ_author_name
'Sarada, Ganguri'
'Kim, Ahreum'
'Kim, Dongwon'
'Jung, Ok-Sang'

_publ_section_title
;
 Diverse anion exchange of pliable
 [X<sub>2</sub>@Pd<sub>3</sub>L<sub>4</sub>]<sup>4+</sup> double cages: a
 molecular ruler for recognition of polyatomic anions.
;
_journal_issue 19
_journal_name_full 'Dalton transactions (Cambridge, England : 2003)'
_journal_page_first 6183
_journal_page_last 6190
_journal_paper_doi 10.1039/d0dt01027h
_journal_volume 49
_journal_year 2020
_chemical_formula_sum 'C96 H104 Cl6 N12 O42 Pd3 S2'
_chemical_formula_weight 2693.93
_space_group_crystal_system monoclinic
_space_group_IT_number 14
_space_group_name_Hall '-P 2yn'
_space_group_name_H-M_alt 'P 1 21/n 1'
_atom_sites_solution_hydrogens geom
_audit_creation_method SHELXL-2018/3
_audit_update_record
;
2020-04-06 deposited with the CCDC.	2020-04-09 downloaded from the CCDC.
;
_cell_angle_alpha 90
_cell_angle_beta 92.76(3)
_cell_angle_gamma 90
_cell_formula_units_Z 2
_cell_length_a 9.3150(19)
_cell_length_b 22.198(4)
_cell_length_c 28.653(6)
_cell_measurement_reflns_used 63112
_cell_measurement_temperature 293(2)
_cell_measurement_theta_max 33.749
_cell_measurement_theta_min 0.458
_cell_volume 5918(2)
_computing_cell_refinement 'HKL3000sm (Otwinowski & Minor, 1997)'
_computing_data_collection 'PAL BL2D-SMDC Program (Shin et. al, 2016)'
_computing_data_reduction 'HKL3000sm (Otwinowski & Minor, 1997)'
_computing_molecular_graphics 'Mercury 3.10'
_computing_publication_material CIFTAB
_computing_structure_refinement SHELXL
_computing_structure_solution 'SHELXT 2018/2 (Sheldrick, 2018)'
_diffrn_ambient_temperature 293(2)
_diffrn_measured_fraction_theta_full 0.999
_diffrn_measured_fraction_theta_max 0.999
_diffrn_measurement_device_type 'Rayonix MX225HS CCD area detector'
_diffrn_measurement_method 'omega scan'
_diffrn_radiation_type synchrotron
_diffrn_radiation_wavelength 0.800
_diffrn_reflns_av_R_equivalents 0.0817
_diffrn_reflns_av_unetI/netI 0.0604
_diffrn_reflns_Laue_measured_fraction_full 0.999
_diffrn_reflns_Laue_measured_fraction_max 0.999
_diffrn_reflns_limit_h_max 10
_diffrn_reflns_limit_h_min -10
_diffrn_reflns_limit_k_max 26
_diffrn_reflns_limit_k_min -26
_diffrn_reflns_limit_l_max 33
_diffrn_reflns_limit_l_min -33
_diffrn_reflns_number 34544
_diffrn_reflns_point_group_measured_fraction_full 0.999
_diffrn_reflns_point_group_measured_fraction_max 0.999
_diffrn_reflns_theta_full 27.999
_diffrn_reflns_theta_max 27.999
_diffrn_reflns_theta_min 1.307
_diffrn_source 'PLSII 2D bending magnet'
_exptl_absorpt_coefficient_mu 0.964
_exptl_absorpt_correction_T_max 1.000
_exptl_absorpt_correction_T_min 0.870
_exptl_absorpt_correction_type empirical
_exptl_absorpt_process_details 'HKL3000sm Scalepack(Otwinowski et.al,2003)'
_exptl_crystal_colour colorless
_exptl_crystal_density_diffrn 1.512
_exptl_crystal_description block
_exptl_crystal_F_000 2744
_exptl_crystal_size_max 0.050
_exptl_crystal_size_mid 0.020
_exptl_crystal_size_min 0.013
_refine_diff_density_max 1.865
_refine_diff_density_min -1.379
_refine_diff_density_rms 0.191
_refine_ls_extinction_method none
_refine_ls_goodness_of_fit_ref 2.067
_refine_ls_hydrogen_treatment constr
_refine_ls_matrix_type full
_refine_ls_number_parameters 823
_refine_ls_number_reflns 9993
_refine_ls_number_restraints 871
_refine_ls_restrained_S_all 2.177
_refine_ls_R_factor_all 0.1274
_refine_ls_R_factor_gt 0.1057
_refine_ls_shift/su_max 0.029
_refine_ls_shift/su_mean 0.002
_refine_ls_structure_factor_coef Fsqd
_refine_ls_weighting_details 'w=1/[\s^2^(Fo^2^)+(0.1000P)^2^] where P=(Fo^2^+2Fc^2^)/3'
_refine_ls_weighting_scheme calc
_refine_ls_wR_factor_gt 0.3047
_refine_ls_wR_factor_ref 0.3159
_reflns_Friedel_coverage 0.000
_reflns_number_gt 7345
_reflns_number_total 9993
_reflns_threshold_expression 'I > 2\s(I)'
_cod_data_source_file d0dt01027h2.cif
_cod_data_source_block ClO4_3
_cod_depositor_comments 'Adding full bibliography for 7704033--7704041.cif.'
_cod_original_sg_symbol_H-M 'P 21/n'
_cod_database_code 7704037
_shelx_shelxl_version_number 2018/3
_shelx_space_group_comment
;
The symmetry employed for this shelxl refinement is uniquely defined
by the following loop, which should always be used as a source of
symmetry information in preference to the above space-group names.
They are only intended as comments.
;
_shelx_estimated_absorpt_t_min 0.953
_shelx_estimated_absorpt_t_max 0.988

loop_
_space_group_symop_operation_xyz
'x, y, z'
'-x+1/2, y+1/2, -z+1/2'
'-x, -y, -z'
'x-1/2, -y-1/2, z-1/2'

loop_
_atom_site_label
_atom_site_type_symbol
_atom_site_fract_x
_atom_site_fract_y
_atom_site_fract_z
_atom_site_U_iso_or_equiv
_atom_site_adp_type
_atom_site_occupancy
_atom_site_site_symmetry_order
_atom_site_calc_flag
_atom_site_refinement_flags_posn
_atom_site_refinement_flags_adp
_atom_site_refinement_flags_occupancy
_atom_site_disorder_assembly
_atom_site_disorder_group
Pd1 Pd 0.000000 0.500000 0.500000 0.0489(3) Uani 1 2 d S U P . .
S1 S 0.3168(7) 0.7687(3) 0.76784(17) 0.158(2) Uani 1 1 d . U . . .
C1 C -0.1573(12) 0.0246(5) 0.4240(4) 0.075(3) Uani 1 1 d . U . . .
H1 H -0.160221 0.004168 0.395600 0.090 Uiso 1 1 calc R U . . .
O1 O -0.1631(10) 0.2810(3) 0.5525(3) 0.100(3) Uani 1 1 d . U . . .
N1 N -0.1021(8) 0.0806(3) 0.4280(3) 0.0581(19) Uani 1 1 d . U . . .
Pd2 Pd 0.02981(7) 0.87988(3) 0.63107(2) 0.0495(3) Uani 1 1 d . U . . .
C2 C -0.2105(14) -0.0020(5) 0.4645(4) 0.084(3) Uani 1 1 d . U . . .
H2 H -0.253497 -0.039760 0.462443 0.101 Uiso 1 1 calc R U . . .
O2 O -0.2473(12) 0.2827(5) 0.6258(4) 0.123(3) Uani 1 1 d . U . . .
N2 N -0.0687(7) 0.4621(3) 0.5587(3) 0.0561(18) Uani 1 1 d . U . . .
C3 C -0.2000(13) 0.0267(5) 0.5066(4) 0.077(3) Uani 1 1 d . U . . .
H3 H -0.232332 0.008221 0.533247 0.093 Uiso 1 1 calc R U . . .
O3 O -0.1445(12) 0.4669(5) 0.7188(3) 0.123(3) Uani 1 1 d . U . . .
N3 N -0.0384(8) 0.8394(3) 0.6896(3) 0.0576(18) Uani 1 1 d . U . . .
C4 C -0.1396(12) 0.0846(4) 0.5091(4) 0.067(2) Uani 1 1 d . U . . .
O4 O -0.0686(10) 0.5486(4) 0.6844(3) 0.101(3) Uani 1 1 d . U . . .
N4 N 0.1797(9) 0.1127(3) 0.3943(3) 0.0579(19) Uani 1 1 d . U . . .
C5 C -0.0934(11) 0.1104(4) 0.4686(4) 0.064(2) Uani 1 1 d . U . . .
H5 H -0.055716 0.149207 0.469597 0.077 Uiso 1 1 calc R U . . .
O5 O 0.3171(12) 0.3057(4) 0.5463(3) 0.111(3) Uani 1 1 d . U . . .
N5 N 0.2048(8) 0.4805(3) 0.5221(3) 0.0568(19) Uani 1 1 d . U . . .
C6 C -0.1247(16) 0.1140(5) 0.5557(4) 0.089(3) Uani 1 1 d . U . . .
H6A H -0.053373 0.091533 0.574367 0.107 Uiso 1 1 calc R U . . .
H6AB H -0.215467 0.109313 0.570560 0.107 Uiso 1 1 calc R U . . .
O6 O 0.5525(13) 0.3311(5) 0.5400(5) 0.149(4) Uani 1 1 d . U . . .
N6 N 0.2369(8) 0.8701(3) 0.6548(3) 0.0527(17) Uani 1 1 d . U . . .
O7 O 0.6507(7) 0.5487(3) 0.5875(4) 0.112(3) Uani 1 1 d . U . . .
C7 C -0.0843(14) 0.1790(5) 0.5588(4) 0.098(3) Uani 1 1 d D U . . .
H7A H -0.050460 0.188253 0.590528 0.118 Uiso 1 1 calc R U . . .
H7AB H -0.006188 0.186704 0.538405 0.118 Uiso 1 1 calc R U . . .
C9 C -0.1857(15) 0.3046(6) 0.5917(4) 0.091(3) Uani 1 1 d . U . . .
O8 O 0.4540(6) 0.6066(3) 0.5894(3) 0.0673(19) Uani 1 1 d . U . . .
C8 C -0.2052(13) 0.2182(5) 0.5455(4) 0.087(3) Uani 1 1 d D U . . .
H8A H -0.234471 0.211549 0.512988 0.104 Uiso 1 1 calc R U . . .
H8B H -0.286036 0.208843 0.564373 0.104 Uiso 1 1 calc R U . . .
C11 C -0.1552(13) 0.3731(4) 0.5950(4) 0.074(3) Uani 1 1 d . U . . .
C10 C -0.1074(10) 0.4031(4) 0.5576(4) 0.070(3) Uani 1 1 d . U . . .
H10 H -0.100835 0.382211 0.529608 0.084 Uiso 1 1 calc R U . . .
C12 C -0.1585(13) 0.4037(5) 0.6342(5) 0.080(3) Uani 1 1 d . U . . .
H12 H -0.191382 0.384038 0.660252 0.096 Uiso 1 1 calc R U . . .
C13 C -0.1164(11) 0.4636(5) 0.6394(4) 0.066(2) Uani 1 1 d . U . . .
C14 C -0.0727(9) 0.4927(4) 0.5994(4) 0.059(2) Uani 1 1 d . U . . .
H14 H -0.046289 0.533077 0.600666 0.071 Uiso 1 1 calc R U . . .
C15 C -0.1146(14) 0.4927(6) 0.6838(5) 0.085(3) Uani 1 1 d . U . . .
C16 C -0.036(2) 0.5724(7) 0.7316(5) 0.133(5) Uani 1 1 d . U . . .
H16A H 0.044764 0.550812 0.746495 0.160 Uiso 1 1 calc R U . . .
H16B H -0.118116 0.568169 0.750777 0.160 Uiso 1 1 calc R U . . .
C17 C 0.0027(18) 0.6399(6) 0.7256(6) 0.123(4) Uani 1 1 d . U . . .
H17A H 0.069959 0.644751 0.701034 0.148 Uiso 1 1 calc R U . . .
H17B H 0.046355 0.655924 0.754405 0.148 Uiso 1 1 calc R U . . .
C19 C -0.0726(10) 0.7797(4) 0.6872(4) 0.061(2) Uani 1 1 d . U . . .
H19 H -0.066551 0.760947 0.658368 0.073 Uiso 1 1 calc R U . . .
C18 C -0.1385(15) 0.6733(5) 0.7127(5) 0.098(3) Uani 1 1 d . U . . .
H18A H -0.214832 0.658171 0.731334 0.117 Uiso 1 1 calc R U . . .
H18B H -0.165865 0.666727 0.679974 0.117 Uiso 1 1 calc R U . . .
C20 C -0.1140(14) 0.7456(6) 0.7226(5) 0.088(3) Uani 1 1 d . U . . .
C21 C -0.1237(14) 0.7717(7) 0.7629(5) 0.094(3) Uani 1 1 d . U . . .
H21 H -0.148731 0.749096 0.788598 0.112 Uiso 1 1 calc R U . . .
O21 O 0.418(2) 0.7128(5) 0.7504(6) 0.236(8) Uani 1 1 d . U . . .
C22 C -0.0966(13) 0.8349(7) 0.7684(4) 0.091(3) Uani 1 1 d . U . . .
H22 H -0.109163 0.853685 0.796894 0.110 Uiso 1 1 calc R U . . .
C24 C 0.2612(12) 0.0638(5) 0.3845(4) 0.074(3) Uani 1 1 d . U . . .
H24 H 0.228154 0.033699 0.364149 0.089 Uiso 1 1 calc R U . . .
C23 C -0.0483(12) 0.8699(6) 0.7282(4) 0.076(3) Uani 1 1 d . U . . .
H23 H -0.026559 0.910752 0.730298 0.091 Uiso 1 1 calc R U . . .
C26 C 0.4464(13) 0.1070(6) 0.4371(4) 0.082(3) Uani 1 1 d . U . . .
H26 H 0.538477 0.105423 0.451120 0.098 Uiso 1 1 calc R U . . .
C25 C 0.4036(11) 0.0615(5) 0.4080(4) 0.072(3) Uani 1 1 d . U . . .
H25 H 0.464498 0.029155 0.403141 0.086 Uiso 1 1 calc R U . . .
C27 C 0.3642(12) 0.1530(6) 0.4464(4) 0.078(3) Uani 1 1 d . U . . .
C28 C 0.2310(10) 0.1538(5) 0.4219(4) 0.068(3) Uani 1 1 d . U . . .
H28 H 0.173544 0.187461 0.425902 0.082 Uiso 1 1 calc R U . . .
C29 C 0.4023(12) 0.2067(5) 0.4802(4) 0.081(3) Uani 1 1 d . U . . .
H29A H 0.503063 0.205004 0.490385 0.097 Uiso 1 1 calc R U . . .
H29B H 0.384473 0.244743 0.464340 0.097 Uiso 1 1 calc R U . . .
C30 C 0.3069(18) 0.2016(6) 0.5230(5) 0.109(4) Uani 1 1 d . U . . .
H30A H 0.208114 0.210099 0.512914 0.131 Uiso 1 1 calc R U . . .
H30B H 0.310820 0.160457 0.534415 0.131 Uiso 1 1 calc R U . . .
C31 C 0.350(2) 0.2433(6) 0.5625(5) 0.123(4) Uani 1 1 d . U . . .
H31A H 0.452177 0.239211 0.570564 0.148 Uiso 1 1 calc R U . . .
H31B H 0.297215 0.233836 0.589864 0.148 Uiso 1 1 calc R U . . .
C32 C 0.4318(17) 0.3450(6) 0.5391(5) 0.103(4) Uani 1 1 d . U . . .
C33 C 0.2495(11) 0.4235(4) 0.5206(4) 0.064(2) Uani 1 1 d . U . . .
H33 H 0.187966 0.394260 0.507763 0.076 Uiso 1 1 calc R U . . .
C34 C 0.3821(12) 0.4071(5) 0.5374(4) 0.078(3) Uani 1 1 d . U . . .
C35 C 0.4762(11) 0.4515(5) 0.5549(4) 0.072(3) Uani 1 1 d . U . . .
H35 H 0.570322 0.442051 0.564506 0.087 Uiso 1 1 calc R U . . .
C36 C 0.4253(9) 0.5104(4) 0.5577(4) 0.062(2) Uani 1 1 d . U . . .
C37 C 0.2901(8) 0.5238(4) 0.5413(4) 0.057(2) Uani 1 1 d . U . . .
H37 H 0.256108 0.563093 0.543326 0.068 Uiso 1 1 calc R U . . .
C38 C 0.5225(9) 0.5578(4) 0.5795(4) 0.067(3) Uani 1 1 d . U . . .
C39 C 0.5397(10) 0.6515(5) 0.6161(5) 0.079(3) Uani 1 1 d . U . . .
H39A H 0.621925 0.663597 0.598722 0.094 Uiso 1 1 calc R U . . .
H39B H 0.574521 0.634727 0.645737 0.094 Uiso 1 1 calc R U . . .
C40 C 0.4449(9) 0.7049(4) 0.6240(4) 0.067(3) Uani 1 1 d . U . . .
H40A H 0.360513 0.692147 0.639937 0.080 Uiso 1 1 calc R U . . .
H40B H 0.413257 0.722328 0.594215 0.080 Uiso 1 1 calc R U . . .
C41 C 0.5254(9) 0.7512(4) 0.6529(4) 0.067(3) Uani 1 1 d . U . . .
H41A H 0.554701 0.732912 0.682604 0.080 Uiso 1 1 calc R U . . .
H41B H 0.612284 0.761317 0.637255 0.080 Uiso 1 1 calc R U . . .
C42 C 0.3067(9) 0.8190(4) 0.6453(3) 0.0468(19) Uani 1 1 d . U . . .
H42 H 0.260700 0.789780 0.626789 0.056 Uiso 1 1 calc R U . . .
C43 C 0.4471(9) 0.8091(4) 0.6627(3) 0.057(2) Uani 1 1 d . U . . .
C44 C 0.5141(11) 0.8539(5) 0.6881(4) 0.068(3) Uani 1 1 d . U . . .
H44 H 0.608192 0.848694 0.699758 0.081 Uiso 1 1 calc R U . . .
C45 C 0.4416(12) 0.9071(5) 0.6966(3) 0.071(3) Uani 1 1 d . U . . .
H45 H 0.487448 0.938326 0.713085 0.085 Uiso 1 1 calc R U . . .
C46 C 0.3021(12) 0.9131(4) 0.6805(3) 0.066(2) Uani 1 1 d . U . . .
H46 H 0.251537 0.947761 0.687477 0.079 Uiso 1 1 calc R U . . .
C48 C 0.442(2) 0.8042(9) 0.7969(6) 0.186(8) Uani 1 1 d D U . . .
H02C H 0.439960 0.793911 0.829367 0.278 Uiso 1 1 calc R U . . .
H02D H 0.428407 0.846824 0.793146 0.278 Uiso 1 1 calc R U . . .
H02E H 0.533970 0.793123 0.785438 0.278 Uiso 1 1 calc R U . . .
C47 C 0.219(2) 0.7422(10) 0.8142(8) 0.205(9) Uani 1 1 d D U . . .
H47A H 0.283607 0.728848 0.839073 0.308 Uiso 1 1 calc R U . . .
H47B H 0.159020 0.709116 0.803611 0.308 Uiso 1 1 calc R U . . .
H47C H 0.159298 0.773986 0.825245 0.308 Uiso 1 1 calc R U . . .
Cl2 Cl 0.3083(5) 0.4468(2) 0.66582(14) 0.0905(18) Uani 0.700(8) 1 d . U P A 1
O13 O 0.2340(15) 0.4288(9) 0.6340(4) 0.123(4) Uani 0.700(8) 1 d . U P A 1
O14 O 0.2541(19) 0.4967(9) 0.6495(6) 0.149(5) Uani 0.700(8) 1 d . U P A 1
O15 O 0.2640(18) 0.4388(6) 0.7104(4) 0.124(5) Uani 0.700(8) 1 d . U P A 1
O16 O 0.4352(19) 0.4675(10) 0.6666(5) 0.151(6) Uani 0.700(8) 1 d . U P A 1
Cl3 Cl 0.0286(7) 0.60065(17) 0.87531(18) 0.0884(19) Uani 0.625(8) 1 d . U P B 2
O17 O -0.0238(15) 0.6531(7) 0.8585(5) 0.102(4) Uani 0.625(8) 1 d . U P B 2
O18 O -0.0080(14) 0.5887(5) 0.9192(4) 0.087(4) Uani 0.625(8) 1 d . U P B 2
O19 O 0.183(2) 0.6113(6) 0.8805(5) 0.115(4) Uani 0.625(8) 1 d . U P B 2
O20 O 0.031(3) 0.5541(7) 0.8476(5) 0.154(7) Uani 0.625(8) 1 d . U P B 2
Cl1 Cl 0.0281(18) -0.0453(7) 0.2847(5) 0.045(4) Uani 0.139(9) 1 d D U P C -3
O12 O -0.002(10) 0.0081(18) 0.312(2) 0.099(11) Uani 0.139(9) 1 d D U P C -3
O9 O 0.088(3) -0.024(2) 0.2417(8) 0.139(13) Uani 0.139(9) 1 d D U P C -3
O10 O -0.113(4) -0.069(4) 0.2697(14) 0.152(10) Uani 0.139(9) 1 d D U P C -3
O11 O 0.128(7) -0.093(3) 0.301(2) 0.154(11) Uani 0.139(9) 1 d D U P C -3
Cl4 Cl -0.0185(10) -0.0637(4) 0.3085(4) 0.180(3) Uani 0.861(9) 1 d D U P C -4
O12A O -0.0169(19) -0.0025(5) 0.3279(4) 0.106(4) Uani 0.861(9) 1 d D U P C -4
O9A O 0.012(3) -0.1194(8) 0.3237(8) 0.272(9) Uani 0.861(9) 1 d D U P C -4
O10A O 0.081(2) -0.0606(9) 0.2681(7) 0.211(6) Uani 0.861(9) 1 d D U P C -4
O11A O -0.178(2) -0.0744(9) 0.2738(7) 0.217(7) Uani 0.861(9) 1 d D U P C -4
Cl1A Cl 1.0032(3) 0.69027(11) 0.56768(11) 0.0514(11) Uani 0.746(7) 1 d . U P D 5
O1A O 1.0464(10) 0.6357(4) 0.5497(3) 0.070(3) Uani 0.746(7) 1 d . U P D 5
O2A O 0.8626(10) 0.6950(5) 0.5842(4) 0.090(3) Uani 0.746(7) 1 d . U P D 5
O3A O 1.0768(12) 0.7400(5) 0.5618(5) 0.109(4) Uani 0.746(7) 1 d . U P D 5
O4A O 1.0707(18) 0.6840(9) 0.6188(5) 0.159(6) Uani 0.746(7) 1 d . U P D 5

loop_
_atom_site_aniso_label
_atom_site_aniso_U_11
_atom_site_aniso_U_22
_atom_site_aniso_U_33
_atom_site_aniso_U_23
_atom_site_aniso_U_13
_atom_site_aniso_U_12
Pd1 0.0401(5) 0.0277(5) 0.0800(7) -0.0122(4) 0.0141(4) 0.0022(4)
S1 0.221(6) 0.134(4) 0.115(3) 0.026(3) -0.023(3) -0.029(4)
C1 0.083(7) 0.045(5) 0.095(6) 0.004(5) -0.003(6) -0.004(5)
O1 0.117(6) 0.056(4) 0.130(6) -0.025(5) 0.044(5) -0.010(4)
N1 0.071(5) 0.036(4) 0.067(4) 0.012(4) -0.001(4) -0.001(4)
Pd2 0.0557(5) 0.0304(4) 0.0614(5) -0.0006(3) -0.0054(3) 0.0028(3)
C2 0.108(8) 0.042(5) 0.102(7) 0.007(5) -0.005(7) -0.019(5)
O2 0.149(9) 0.097(7) 0.123(7) 0.020(6) 0.021(6) -0.021(6)
N2 0.044(4) 0.030(3) 0.096(5) -0.001(4) 0.016(4) 0.012(3)
C3 0.099(7) 0.050(5) 0.081(6) 0.015(5) -0.008(6) -0.009(5)
O3 0.181(10) 0.106(7) 0.080(5) 0.006(5) -0.027(6) 0.029(7)
N3 0.059(4) 0.054(4) 0.059(4) 0.005(4) -0.006(3) -0.007(4)
C4 0.088(6) 0.038(5) 0.077(5) 0.003(4) 0.013(5) 0.009(5)
O4 0.131(6) 0.088(5) 0.080(5) -0.028(4) -0.043(4) 0.030(5)
N4 0.062(5) 0.044(4) 0.068(5) -0.005(4) 0.006(4) 0.021(4)
C5 0.078(6) 0.031(4) 0.083(6) -0.004(4) 0.009(5) 0.005(4)
O5 0.154(7) 0.053(4) 0.123(6) -0.007(5) -0.012(6) 0.011(5)
N5 0.046(4) 0.037(4) 0.089(5) -0.017(4) 0.019(4) 0.012(3)
C6 0.132(9) 0.052(6) 0.086(6) 0.003(5) 0.033(7) -0.002(6)
O6 0.126(8) 0.091(7) 0.229(12) -0.016(8) -0.003(8) 0.061(6)
N6 0.059(4) 0.043(4) 0.056(4) -0.006(3) -0.001(3) -0.010(3)
O7 0.028(3) 0.067(5) 0.238(10) 0.019(6) -0.004(5) 0.015(3)
C7 0.134(9) 0.069(6) 0.095(7) -0.021(6) 0.037(7) -0.019(6)
C9 0.121(8) 0.069(6) 0.083(7) 0.011(6) 0.012(6) -0.046(6)
O8 0.026(3) 0.039(3) 0.134(6) 0.003(4) -0.017(3) 0.004(2)
C8 0.107(8) 0.056(6) 0.098(7) -0.012(6) 0.004(6) -0.021(6)
C11 0.082(6) 0.041(5) 0.102(7) -0.005(5) 0.027(6) 0.010(5)
C10 0.057(5) 0.038(5) 0.117(7) 0.001(5) 0.029(5) 0.010(4)
C12 0.085(7) 0.053(5) 0.101(7) 0.012(5) -0.002(6) 0.011(5)
C13 0.060(5) 0.055(5) 0.084(5) -0.003(5) 0.001(5) 0.024(4)
C14 0.043(5) 0.041(5) 0.094(6) -0.002(4) -0.001(4) 0.023(4)
C15 0.104(8) 0.063(6) 0.082(6) 0.006(5) -0.031(6) 0.028(6)
C16 0.186(11) 0.088(8) 0.119(9) -0.019(8) -0.060(9) 0.021(8)
C17 0.145(10) 0.070(7) 0.147(10) 0.009(8) -0.058(9) 0.016(7)
C19 0.066(5) 0.043(5) 0.072(5) 0.015(4) -0.017(5) -0.005(4)
C18 0.120(8) 0.065(6) 0.108(8) 0.031(6) -0.005(7) -0.001(6)
C20 0.087(7) 0.075(6) 0.099(7) 0.018(6) -0.026(6) -0.007(6)
C21 0.093(8) 0.092(7) 0.096(7) 0.004(7) 0.007(6) 0.001(7)
O21 0.44(2) 0.066(7) 0.215(13) 0.021(8) 0.115(14) 0.002(10)
C22 0.087(7) 0.117(8) 0.070(6) -0.027(6) -0.004(5) 0.012(7)
C24 0.082(6) 0.052(5) 0.090(6) 0.019(5) 0.024(5) 0.024(5)
C23 0.068(6) 0.082(7) 0.077(6) -0.033(5) 0.007(5) -0.006(5)
C26 0.073(6) 0.080(7) 0.091(7) 0.017(6) -0.005(6) 0.018(6)
C25 0.069(6) 0.052(5) 0.097(7) 0.029(5) 0.021(5) 0.036(5)
C27 0.063(6) 0.079(6) 0.092(6) 0.013(5) 0.001(5) 0.005(5)
C28 0.053(5) 0.074(6) 0.077(6) -0.012(5) -0.010(4) 0.015(5)
C29 0.076(6) 0.083(7) 0.082(6) 0.000(6) -0.024(5) -0.005(6)
C30 0.154(10) 0.060(6) 0.113(8) -0.001(6) -0.008(8) -0.002(7)
C31 0.212(12) 0.064(7) 0.093(7) -0.001(6) -0.005(8) -0.002(8)
C32 0.105(8) 0.064(6) 0.139(9) 0.003(7) -0.008(8) 0.045(6)
C33 0.066(5) 0.034(4) 0.092(6) -0.019(5) 0.016(5) 0.009(4)
C34 0.079(6) 0.051(5) 0.107(7) -0.014(5) 0.020(6) 0.022(5)
C35 0.059(5) 0.051(5) 0.109(7) 0.004(5) 0.023(5) 0.025(4)
C36 0.037(4) 0.040(4) 0.110(7) 0.012(5) 0.013(4) 0.008(4)
C37 0.034(4) 0.033(4) 0.105(7) 0.001(5) 0.020(4) 0.002(3)
C38 0.034(4) 0.044(5) 0.122(7) 0.016(5) 0.000(5) 0.003(4)
C39 0.036(5) 0.056(5) 0.141(8) 0.002(6) -0.028(5) -0.004(4)
C40 0.034(4) 0.050(5) 0.114(7) -0.001(5) -0.023(5) -0.003(4)
C41 0.041(5) 0.059(5) 0.098(7) 0.008(5) -0.022(5) -0.015(4)
C42 0.047(4) 0.029(4) 0.064(5) 0.001(4) -0.011(4) -0.009(3)
C43 0.047(5) 0.050(5) 0.072(5) 0.008(4) -0.011(4) -0.012(4)
C44 0.054(5) 0.068(6) 0.077(6) -0.002(5) -0.026(5) -0.016(5)
C45 0.081(6) 0.063(6) 0.066(6) -0.017(5) -0.020(5) -0.024(5)
C46 0.082(6) 0.043(5) 0.070(6) -0.008(5) -0.003(5) -0.007(5)
C48 0.189(16) 0.199(17) 0.158(15) -0.007(12) -0.103(13) 0.026(13)
C47 0.24(2) 0.175(19) 0.201(18) 0.097(15) 0.052(15) 0.054(14)
Cl2 0.097(3) 0.111(4) 0.060(2) 0.031(2) -0.032(2) 0.003(3)
O13 0.103(8) 0.196(11) 0.072(6) -0.021(8) 0.019(6) -0.018(9)
O14 0.146(10) 0.182(11) 0.120(9) 0.041(9) 0.027(8) 0.026(9)
O15 0.206(14) 0.097(9) 0.067(6) 0.017(7) -0.002(8) -0.026(10)
O16 0.127(10) 0.237(17) 0.084(8) -0.018(10) -0.034(8) -0.011(11)
Cl3 0.147(5) 0.0242(19) 0.093(3) 0.014(2) -0.005(3) -0.013(2)
O17 0.104(10) 0.079(8) 0.120(10) 0.029(8) -0.027(8) 0.004(7)
O18 0.103(9) 0.061(7) 0.093(7) -0.011(6) -0.022(7) -0.007(7)
O19 0.177(11) 0.066(9) 0.106(10) 0.018(7) 0.040(9) 0.043(8)
O20 0.31(2) 0.076(9) 0.078(8) 0.008(7) 0.009(11) -0.028(12)
Cl1 0.082(7) 0.030(6) 0.026(6) 0.002(5) 0.035(5) -0.006(5)
O12 0.15(2) 0.047(18) 0.10(2) -0.021(17) 0.02(2) 0.011(17)
O9 0.21(3) 0.12(3) 0.09(2) 0.034(18) 0.08(2) 0.03(2)
O10 0.163(16) 0.110(19) 0.18(2) -0.031(18) -0.013(17) -0.031(17)
O11 0.22(2) 0.076(18) 0.16(2) 0.016(17) -0.008(19) 0.058(17)
Cl4 0.225(6) 0.109(4) 0.204(6) -0.056(5) -0.002(5) 0.028(4)
O12A 0.144(10) 0.061(6) 0.113(9) -0.017(6) -0.004(8) 0.003(6)
O9A 0.41(2) 0.129(11) 0.270(19) 0.037(13) -0.044(17) 0.034(15)
O10A 0.258(14) 0.161(14) 0.218(14) -0.009(11) 0.047(12) 0.001(12)
O11A 0.256(14) 0.151(13) 0.241(16) -0.058(12) -0.032(12) -0.026(13)
Cl1A 0.0333(15) 0.0279(15) 0.093(2) -0.0055(14) 0.0053(13) 0.0059(11)
O1A 0.082(6) 0.051(5) 0.078(6) -0.016(5) 0.019(5) 0.016(5)
O2A 0.053(5) 0.070(7) 0.147(9) -0.030(7) 0.019(5) -0.007(5)
O3A 0.090(8) 0.069(7) 0.171(11) -0.020(7) 0.047(7) -0.025(6)
O4A 0.136(11) 0.215(16) 0.122(9) -0.023(9) -0.027(8) 0.041(12)

loop_
_atom_type_symbol
_atom_type_description
_atom_type_scat_dispersion_real
_atom_type_scat_dispersion_imag
_atom_type_scat_source
C C 0.0047 0.0022 'International Tables Vol C Tables 4.2.6.8 and 6.1.1.4'
H H 0.0000 0.0000 'International Tables Vol C Tables 4.2.6.8 and 6.1.1.4'
N N 0.0089 0.0045 'International Tables Vol C Tables 4.2.6.8 and 6.1.1.4'
O O 0.0150 0.0081 'International Tables Vol C Tables 4.2.6.8 and 6.1.1.4'
Cl Cl 0.1798 0.2039 'International Tables Vol C Tables 4.2.6.8 and 6.1.1.4'
Pd Pd -0.7364 1.2670 'International Tables Vol C Tables 4.2.6.8 and 6.1.1.4'
S S 0.1523 0.1593 'International Tables Vol C Tables 4.2.6.8 and 6.1.1.4'

loop_
_geom_angle_atom_site_label_1
_geom_angle_atom_site_label_2
_geom_angle_atom_site_label_3
_geom_angle
_geom_angle_site_symmetry_1
_geom_angle_site_symmetry_3
_geom_angle_publ_flag
N2 Pd1 N2 180.0 3_566 . ?
N2 Pd1 N5 89.0(3) 3_566 3_566 ?
N2 Pd1 N5 91.0(3) . 3_566 ?
N2 Pd1 N5 91.0(3) 3_566 . ?
N2 Pd1 N5 89.0(3) . . ?
N5 Pd1 N5 180.0 3_566 . ?
O21 S1 C48 96.6(12) . . ?
O21 S1 C47 107.7(9) . . ?
C48 S1 C47 99.6(8) . . ?
N1 C1 C2 117.4(11) . . ?
N1 C1 H1 121.3 . . ?
C2 C1 H1 121.3 . . ?
C9 O1 C8 117.6(10) . . ?
C1 N1 C5 122.6(9) . . ?
C1 N1 Pd2 117.5(7) . 3_566 ?
C5 N1 Pd2 119.9(6) . 3_566 ?
N3 Pd2 N6 90.3(3) . . ?
N3 Pd2 N1 178.8(3) . 3_566 ?
N6 Pd2 N1 88.8(3) . 3_566 ?
N3 Pd2 N4 89.9(3) . 3_566 ?
N6 Pd2 N4 178.2(3) . 3_566 ?
N1 Pd2 N4 91.0(3) 3_566 3_566 ?
C3 C2 C1 121.3(10) . . ?
C3 C2 H2 119.4 . . ?
C1 C2 H2 119.4 . . ?
C14 N2 C10 119.2(9) . . ?
C14 N2 Pd1 122.2(6) . . ?
C10 N2 Pd1 118.5(7) . . ?
C2 C3 C4 119.0(11) . . ?
C2 C3 H3 120.5 . . ?
C4 C3 H3 120.5 . . ?
C23 N3 C19 121.4(9) . . ?
C23 N3 Pd2 120.6(7) . . ?
C19 N3 Pd2 118.0(7) . . ?
C5 C4 C3 118.6(10) . . ?
C5 C4 C6 123.5(9) . . ?
C3 C4 C6 117.8(10) . . ?
C15 O4 C16 113.8(11) . . ?
C28 N4 C24 119.9(10) . . ?
C28 N4 Pd2 118.6(6) . 3_566 ?
C24 N4 Pd2 121.4(7) . 3_566 ?
C4 C5 N1 121.1(9) . . ?
C4 C5 H5 119.5 . . ?
N1 C5 H5 119.5 . . ?
C32 O5 C31 118.4(12) . . ?
C33 N5 C37 120.7(8) . . ?
C33 N5 Pd1 118.9(7) . . ?
C37 N5 Pd1 120.2(6) . . ?
C4 C6 C7 119.3(10) . . ?
C4 C6 H6A 107.5 . . ?
C7 C6 H6A 107.5 . . ?
C4 C6 H6AB 107.5 . . ?
C7 C6 H6AB 107.5 . . ?
H6A C6 H6AB 107.0 . . ?
C46 N6 C42 120.3(8) . . ?
C46 N6 Pd2 120.7(7) . . ?
C42 N6 Pd2 119.0(5) . . ?
C8 C7 C6 111.8(11) . . ?
C8 C7 H7A 109.2 . . ?
C6 C7 H7A 109.3 . . ?
C8 C7 H7AB 109.2 . . ?
C6 C7 H7AB 109.3 . . ?
H7A C7 H7AB 107.9 . . ?
O2 C9 O1 129.2(11) . . ?
O2 C9 C11 115.0(12) . . ?
O1 C9 C11 115.0(10) . . ?
C38 O8 C39 114.9(7) . . ?
O1 C8 C7 109.6(10) . . ?
O1 C8 H8A 109.8 . . ?
C7 C8 H8A 109.8 . . ?
O1 C8 H8B 109.8 . . ?
C7 C8 H8B 109.8 . . ?
H8A C8 H8B 108.2 . . ?
C12 C11 C10 116.3(11) . . ?
C12 C11 C9 123.2(11) . . ?
C10 C11 C9 120.1(11) . . ?
C11 C10 N2 123.5(11) . . ?
C11 C10 H10 118.3 . . ?
N2 C10 H10 118.3 . . ?
C11 C12 C13 124.6(12) . . ?
C11 C12 H12 117.7 . . ?
C13 C12 H12 117.7 . . ?
C14 C13 C12 116.5(10) . . ?
C14 C13 C15 122.2(11) . . ?
C12 C13 C15 121.3(12) . . ?
N2 C14 C13 119.8(9) . . ?
N2 C14 H14 120.1 . . ?
C13 C14 H14 120.1 . . ?
O3 C15 O4 122.1(13) . . ?
O3 C15 C13 122.4(12) . . ?
O4 C15 C13 115.4(12) . . ?
O4 C16 C17 106.4(12) . . ?
O4 C16 H16A 110.5 . . ?
C17 C16 H16A 110.5 . . ?
O4 C16 H16B 110.4 . . ?
C17 C16 H16B 110.4 . . ?
H16A C16 H16B 108.6 . . ?
C16 C17 C18 107.0(13) . . ?
C16 C17 H17A 110.3 . . ?
C18 C17 H17A 110.3 . . ?
C16 C17 H17B 110.3 . . ?
C18 C17 H17B 110.3 . . ?
H17A C17 H17B 108.6 . . ?
C20 C19 N3 126.0(11) . . ?
C20 C19 H19 117.0 . . ?
N3 C19 H19 117.0 . . ?
C17 C18 C20 108.5(11) . . ?
C17 C18 H18A 110.0 . . ?
C20 C18 H18A 110.0 . . ?
C17 C18 H18B 110.0 . . ?
C20 C18 H18B 110.0 . . ?
H18A C18 H18B 108.4 . . ?
C21 C20 C19 117.1(13) . . ?
C21 C20 C18 125.1(13) . . ?
C19 C20 C18 117.6(12) . . ?
C20 C21 C22 121.0(13) . . ?
C20 C21 H21 119.5 . . ?
C22 C21 H21 119.5 . . ?
C21 C22 C23 119.3(11) . . ?
C21 C22 H22 120.4 . . ?
C23 C22 H22 120.4 . . ?
N4 C24 C25 115.9(10) . . ?
N4 C24 H24 122.1 . . ?
C25 C24 H24 122.1 . . ?
N3 C23 C22 115.1(10) . . ?
N3 C23 H23 122.4 . . ?
C22 C23 H23 122.4 . . ?
C27 C26 C25 123.2(12) . . ?
C27 C26 H26 118.4 . . ?
C25 C26 H26 118.4 . . ?
C26 C25 C24 119.4(9) . . ?
C26 C25 H25 120.3 . . ?
C24 C25 H25 120.3 . . ?
C26 C27 C28 114.8(12) . . ?
C26 C27 C29 127.0(11) . . ?
C28 C27 C29 118.2(10) . . ?
N4 C28 C27 126.6(10) . . ?
N4 C28 H28 116.7 . . ?
C27 C28 H28 116.7 . . ?
C30 C29 C27 108.2(10) . . ?
C30 C29 H29A 110.1 . . ?
C27 C29 H29A 110.1 . . ?
C30 C29 H29B 110.1 . . ?
C27 C29 H29B 110.1 . . ?
H29A C29 H29B 108.4 . . ?
C31 C30 C29 114.0(13) . . ?
C31 C30 H30A 108.8 . . ?
C29 C30 H30A 108.8 . . ?
C31 C30 H30B 108.8 . . ?
C29 C30 H30B 108.8 . . ?
H30A C30 H30B 107.7 . . ?
C30 C31 O5 107.1(11) . . ?
C30 C31 H31A 110.3 . . ?
O5 C31 H31A 110.3 . . ?
C30 C31 H31B 110.3 . . ?
O5 C31 H31B 110.3 . . ?
H31A C31 H31B 108.6 . . ?
O6 C32 O5 125.0(13) . . ?
O6 C32 C34 123.9(15) . . ?
O5 C32 C34 110.5(11) . . ?
C34 C33 N5 121.7(10) . . ?
C34 C33 H33 119.2 . . ?
N5 C33 H33 119.2 . . ?
C33 C34 C35 118.9(9) . . ?
C33 C34 C32 123.4(12) . . ?
C35 C34 C32 117.7(11) . . ?
C36 C35 C34 118.3(10) . . ?
C36 C35 H35 120.9 . . ?
C34 C35 H35 120.9 . . ?
C37 C36 C35 119.9(10) . . ?
C37 C36 C38 121.4(8) . . ?
C35 C36 C38 118.7(9) . . ?
C36 C37 N5 120.3(8) . . ?
C36 C37 H37 119.9 . . ?
N5 C37 H37 119.9 . . ?
O7 C38 O8 125.7(10) . . ?
O7 C38 C36 121.7(9) . . ?
O8 C38 C36 112.5(7) . . ?
O8 C39 C40 107.8(7) . . ?
O8 C39 H39A 110.2 . . ?
C40 C39 H39A 110.2 . . ?
O8 C39 H39B 110.1 . . ?
C40 C39 H39B 110.2 . . ?
H39A C39 H39B 108.5 . . ?
C39 C40 C41 110.0(7) . . ?
C39 C40 H40A 109.7 . . ?
C41 C40 H40A 109.7 . . ?
C39 C40 H40B 109.7 . . ?
C41 C40 H40B 109.7 . . ?
H40A C40 H40B 108.2 . . ?
C43 C41 C40 116.9(8) . . ?
C43 C41 H41A 108.1 . . ?
C40 C41 H41A 108.1 . . ?
C43 C41 H41B 108.1 . . ?
C40 C41 H41B 108.1 . . ?
H41A C41 H41B 107.3 . . ?
N6 C42 C43 121.1(8) . . ?
N6 C42 H42 119.4 . . ?
C43 C42 H42 119.4 . . ?
C44 C43 C42 118.1(9) . . ?
C44 C43 C41 120.4(8) . . ?
C42 C43 C41 121.4(8) . . ?
C43 C44 C45 120.0(9) . . ?
C43 C44 H44 120.0 . . ?
C45 C44 H44 120.0 . . ?
C46 C45 C44 119.0(9) . . ?
C46 C45 H45 120.5 . . ?
C44 C45 H45 120.5 . . ?
N6 C46 C45 121.3(10) . . ?
N6 C46 H46 119.3 . . ?
C45 C46 H46 119.3 . . ?
S1 C48 H02C 109.5 . . ?
S1 C48 H02D 109.5 . . ?
H02C C48 H02D 109.5 . . ?
S1 C48 H02E 109.5 . . ?
H02C C48 H02E 109.5 . . ?
H02D C48 H02E 109.5 . . ?
S1 C47 H47A 109.5 . . ?
S1 C47 H47B 109.5 . . ?
H47A C47 H47B 109.5 . . ?
S1 C47 H47C 109.5 . . ?
H47A C47 H47C 109.5 . . ?
H47B C47 H47C 109.5 . . ?
O13 Cl2 O16 130.1(10) . . ?
O13 Cl2 O14 79.0(11) . . ?
O16 Cl2 O14 92.5(13) . . ?
O13 Cl2 O15 118.7(10) . . ?
O16 Cl2 O15 110.7(10) . . ?
O14 Cl2 O15 108.5(11) . . ?
Cl2 O13 O14 53.5(9) . . ?
Cl2 O14 O13 47.5(9) . . ?
O20 Cl3 O18 115.1(9) . . ?
O20 Cl3 O17 119.0(11) . . ?
O18 Cl3 O17 113.7(10) . . ?
O20 Cl3 O19 98.3(13) . . ?
O18 Cl3 O19 103.3(9) . . ?
O17 Cl3 O19 103.7(9) . . ?
O9 Cl1 O12 106.5(9) . . ?
O9 Cl1 O10 104.2(9) . . ?
O12 Cl1 O10 105(3) . . ?
O9 Cl1 O11 104.4(9) . . ?
O12 Cl1 O11 123(3) . . ?
O10 Cl1 O11 112(3) . . ?
O9A Cl4 O12A 137.2(13) . . ?
O9A Cl4 O10A 99.2(14) . . ?
O12A Cl4 O10A 104.7(12) . . ?
O9A Cl4 O11A 102.7(13) . . ?
O12A Cl4 O11A 109.4(10) . . ?
O10A Cl4 O11A 96.0(12) . . ?
O3A Cl1A O1A 121.7(7) . . ?
O3A Cl1A O2A 118.4(7) . . ?
O1A Cl1A O2A 118.6(6) . . ?
O3A Cl1A O4A 90.3(10) . . ?
O1A Cl1A O4A 99.1(8) . . ?
O2A Cl1A O4A 91.7(8) . . ?

loop_
_geom_bond_atom_site_label_1
_geom_bond_atom_site_label_2
_geom_bond_distance
_geom_bond_site_symmetry_2
_geom_bond_publ_flag
Pd1 N2 2.014(8) 3_566 ?
Pd1 N2 2.014(8) . ?
Pd1 N5 2.028(7) 3_566 ?
Pd1 N5 2.028(7) . ?
S1 O21 1.649(17) . ?
S1 C48 1.610(16) . ?
S1 C47 1.750(19) . ?
C1 N1 1.349(12) . ?
C1 C2 1.413(16) . ?
C1 H1 0.9300 . ?
O1 C9 1.266(14) . ?
O1 C8 1.460(12) . ?
N1 C5 1.336(12) . ?
N1 Pd2 2.050(7) 3_566 ?
Pd2 N3 2.032(7) . ?
Pd2 N6 2.026(8) . ?
Pd2 N4 2.056(8) 3_566 ?
C2 C3 1.363(15) . ?
C2 H2 0.9300 . ?
O2 C9 1.254(14) . ?
N2 C14 1.350(12) . ?
N2 C10 1.358(12) . ?
C3 C4 1.402(14) . ?
C3 H3 0.9300 . ?
O3 C15 1.199(15) . ?
N3 C23 1.303(12) . ?
N3 C19 1.366(11) . ?
C4 C5 1.380(14) . ?
C4 C6 1.489(15) . ?
O4 C15 1.312(14) . ?
O4 C16 1.472(15) . ?
N4 C28 1.284(12) . ?
N4 C24 1.361(11) . ?
C5 H5 0.9300 . ?
O5 C32 1.402(18) . ?
O5 C31 1.490(15) . ?
N5 C33 1.334(11) . ?
N5 C37 1.348(11) . ?
C6 C7 1.492(15) . ?
C6 H6A 0.9700 . ?
C6 H6AB 0.9700 . ?
O6 C32 1.165(16) . ?
N6 C46 1.332(11) . ?
N6 C42 1.341(11) . ?
O7 C38 1.222(11) . ?
C7 C8 1.459(9) . ?
C7 H7A 0.9700 . ?
C7 H7AB 0.9700 . ?
C9 C11 1.548(15) . ?
O8 C38 1.296(11) . ?
O8 C39 1.468(11) . ?
C8 H8A 0.9700 . ?
C8 H8B 0.9700 . ?
C11 C12 1.315(16) . ?
C11 C10 1.355(15) . ?
C10 H10 0.9300 . ?
C12 C13 1.391(15) . ?
C12 H12 0.9300 . ?
C13 C14 1.393(14) . ?
C13 C15 1.428(16) . ?
C14 H14 0.9300 . ?
C16 C17 1.55(2) . ?
C16 H16A 0.9700 . ?
C16 H16B 0.9700 . ?
C17 C18 1.539(18) . ?
C17 H17A 0.9700 . ?
C17 H17B 0.9700 . ?
C19 C20 1.336(15) . ?
C19 H19 0.9300 . ?
C18 C20 1.644(17) . ?
C18 H18A 0.9700 . ?
C18 H18B 0.9700 . ?
C20 C21 1.300(17) . ?
C21 C22 1.432(18) . ?
C21 H21 0.9300 . ?
C22 C23 1.476(17) . ?
C22 H22 0.9300 . ?
C24 C25 1.460(15) . ?
C24 H24 0.9300 . ?
C23 H23 0.9300 . ?
C26 C27 1.312(15) . ?
C26 C25 1.355(16) . ?
C26 H26 0.9300 . ?
C25 H25 0.9300 . ?
C27 C28 1.397(14) . ?
C27 C29 1.566(16) . ?
C28 H28 0.9300 . ?
C29 C30 1.552(18) . ?
C29 H29A 0.9700 . ?
C29 H29B 0.9700 . ?
C30 C31 1.502(18) . ?
C30 H30A 0.9700 . ?
C30 H30B 0.9700 . ?
C31 H31A 0.9700 . ?
C31 H31B 0.9700 . ?
C32 C34 1.454(16) . ?
C33 C34 1.354(14) . ?
C33 H33 0.9300 . ?
C34 C35 1.396(16) . ?
C35 C36 1.394(13) . ?
C35 H35 0.9300 . ?
C36 C37 1.356(12) . ?
C36 C38 1.504(14) . ?
C37 H37 0.9300 . ?
C39 C40 1.502(13) . ?
C39 H39A 0.9700 . ?
C39 H39B 0.9700 . ?
C40 C41 1.498(13) . ?
C40 H40A 0.9700 . ?
C40 H40B 0.9700 . ?
C41 C43 1.511(14) . ?
C41 H41A 0.9700 . ?
C41 H41B 0.9700 . ?
C42 C43 1.395(12) . ?
C42 H42 0.9300 . ?
C43 C44 1.365(13) . ?
C44 C45 1.389(15) . ?
C44 H44 0.9300 . ?
C45 C46 1.365(14) . ?
C45 H45 0.9300 . ?
C46 H46 0.9300 . ?
C48 H02C 0.9600 . ?
C48 H02D 0.9600 . ?
C48 H02E 0.9600 . ?
C47 H47A 0.9600 . ?
C47 H47B 0.9600 . ?
C47 H47C 0.9600 . ?
Cl2 O13 1.187(14) . ?
Cl2 O16 1.267(18) . ?
Cl2 O14 1.295(18) . ?
Cl2 O15 1.372(13) . ?
O13 O14 1.58(2) . ?
Cl3 O20 1.304(16) . ?
Cl3 O18 1.344(14) . ?
Cl3 O17 1.343(14) . ?
Cl3 O19 1.45(2) . ?
Cl1 O9 1.458(10) . ?
Cl1 O12 1.459(10) . ?
Cl1 O10 1.463(10) . ?
Cl1 O11 1.481(10) . ?
Cl4 O9A 1.338(15) . ?
Cl4 O12A 1.467(11) . ?
Cl4 O10A 1.518(19) . ?
Cl4 O11A 1.766(17) . ?
Cl1A O3A 1.314(10) . ?
Cl1A O1A 1.384(9) . ?
Cl1A O2A 1.418(10) . ?
Cl1A O4A 1.571(14) . ?
